data_1563292
loop_
_publ_author_name
'Jin, Juan'
'Wu, Di'
'Jia, Ming-Jun'
'Peng, Yu'
'Yu, Jie-Hui'
'Wang, Yu-Chang'
'Xu, Ji-Qing'

_publ_section_title
;
 New 4,5-dichlorophthalhydrazidate-bridged chained coordination polymers
;
_journal_issue 3
_journal_name_full 'Journal of Solid State Chemistry'
_journal_page_first 667
_journal_page_last 674
_journal_paper_doi 10.1016/j.jssc.2011.01.034
_journal_volume 184
_journal_year 2011
_chemical_formula_sum 'C28 H14 Cl4 N6 O4 Pb'
_chemical_formula_weight 847.45
_space_group_IT_number 2
_space_group_name_Hall '-P 1'
_space_group_name_H-M_alt 'P -1'
_symmetry_cell_setting triclinic
_symmetry_space_group_name_H-M 'P -1'
_atom_sites_solution_hydrogens geom
_atom_sites_solution_primary direct
_atom_sites_solution_secondary difmap
_audit_creation_method SHELXL-97
_cell_angle_alpha 97.186(2)
_cell_angle_beta 92.992(2)
_cell_angle_gamma 100.776(2)
_cell_formula_units_Z 2
_cell_length_a 9.8114(3)
_cell_length_b 11.2357(3)
_cell_length_c 12.6827(3)
_cell_measurement_temperature 293(2)
_cell_volume 1358.57(6)
_diffrn_ambient_temperature 293(2)
_diffrn_measured_fraction_theta_full 0.980
_diffrn_measured_fraction_theta_max 0.980
_diffrn_measurement_device_type 'siements SMART CCD'
_diffrn_measurement_method 'Omega scan'
_diffrn_radiation_monochromator graphite
_diffrn_radiation_source 'fine-focus sealed tube'
_diffrn_radiation_type MoK\a
_diffrn_radiation_wavelength 0.71073
_diffrn_reflns_av_R_equivalents 0.0313
_diffrn_reflns_av_sigmaI/netI 0.0354
_diffrn_reflns_limit_h_max 12
_diffrn_reflns_limit_h_min -13
_diffrn_reflns_limit_k_max 11
_diffrn_reflns_limit_k_min -15
_diffrn_reflns_limit_l_max 17
_diffrn_reflns_limit_l_min -16
_diffrn_reflns_number 10077
_diffrn_reflns_theta_full 28.58
_diffrn_reflns_theta_max 28.58
_diffrn_reflns_theta_min 1.62
_diffrn_standards_decay_% none
_diffrn_standards_interval_time none
_diffrn_standards_number none
_exptl_absorpt_coefficient_mu 6.653
_exptl_absorpt_correction_T_max 0.520
_exptl_absorpt_correction_T_min 0.510
_exptl_absorpt_correction_type empirical
_exptl_crystal_colour yellow
_exptl_crystal_density_diffrn 2.072
_exptl_crystal_density_method 'not measured'
_exptl_crystal_description block
_exptl_crystal_F_000 812
_exptl_crystal_size_max 0.1
_exptl_crystal_size_mid 0.1
_exptl_crystal_size_min 0.1
_refine_diff_density_max 1.571
_refine_diff_density_min -1.892
_refine_diff_density_rms 0.154
_refine_ls_extinction_method none
_refine_ls_goodness_of_fit_ref 1.105
_refine_ls_hydrogen_treatment constr
_refine_ls_matrix_type full
_refine_ls_number_parameters 388
_refine_ls_number_reflns 6792
_refine_ls_number_restraints 0
_refine_ls_restrained_S_all 1.105
_refine_ls_R_factor_all 0.0349
_refine_ls_R_factor_gt 0.0287
_refine_ls_shift/su_max 0.001
_refine_ls_shift/su_mean 0.000
_refine_ls_structure_factor_coef Fsqd
_refine_ls_weighting_details 'calc w=1/[\s^2^(Fo^2^)+(0.0475P)^2^+0.4268P] where P=(Fo^2^+2Fc^2^)/3'
_refine_ls_weighting_scheme calc
_refine_ls_wR_factor_gt 0.0795
_refine_ls_wR_factor_ref 0.0826
_reflns_number_gt 6008
_reflns_number_total 6792
_reflns_threshold_expression >2sigma(I)
_cod_data_source_file JSSC-2011-184-667.cif
_cod_data_source_block 1
_cod_depositor_comments
;
The following automatic conversions were performed:

data item '_exptl_absorpt_correction_type' value 'EMPIRICAL' was
changed to 'empirical' in accordance with the built-in table derived
from the CIF Core dictionary named 'cif_core.dic' version 2.4.5 last
updated on 2014-11-21.

data item '_refine_ls_hydrogen_treatment' value 'CONSTR' was changed
to 'constr' in accordance with the built-in table derived from the
CIF Core dictionary named 'cif_core.dic' version 2.4.5 last updated
on 2014-11-21.

Automatic conversion script
Id: cif_fix_values 8369 2020-08-20 11:38:08Z andrius 
;
_cod_original_sg_symbol_H-M P-1
_cod_database_code 1563292

loop_
_symmetry_equiv_pos_as_xyz
'x, y, z'
'-x, -y, -z'

loop_
_atom_site_label
_atom_site_type_symbol
_atom_site_fract_x
_atom_site_fract_y
_atom_site_fract_z
_atom_site_U_iso_or_equiv
_atom_site_adp_type
_atom_site_occupancy
_atom_site_symmetry_multiplicity
_atom_site_calc_flag
_atom_site_refinement_flags
_atom_site_disorder_assembly
_atom_site_disorder_group
C1 C 0.0223(6) -0.1472(4) 0.0366(4) 0.0400(10) Uani 1 1 d . . .
C2 C 0.1568(5) -0.0755(5) 0.0540(4) 0.0394(10) Uani 1 1 d . . .
C3 C 0.1959(5) 0.0047(4) 0.1466(4) 0.0350(9) Uani 1 1 d . . .
H3A H 0.2855 0.0514 0.1581 0.042 Uiso 1 1 calc R . .
C4 C 0.0994(4) 0.0152(4) 0.2235(3) 0.0286(8) Uani 1 1 d . . .
C5 C -0.0354(4) -0.0544(4) 0.2048(3) 0.0307(8) Uani 1 1 d . . .
C6 C -0.0736(5) -0.1365(4) 0.1115(4) 0.0386(10) Uani 1 1 d . . .
H6A H -0.1629 -0.1837 0.0997 0.046 Uiso 1 1 calc R . .
C7 C 0.1411(4) 0.0982(4) 0.3231(3) 0.0307(8) Uani 1 1 d . . .
C8 C -0.1349(4) -0.0375(4) 0.2855(4) 0.0344(9) Uani 1 1 d . . .
C9 C 0.2531(5) -0.3773(4) 0.0772(4) 0.0359(9) Uani 1 1 d . . .
C10 C 0.3807(4) -0.2978(4) 0.1074(3) 0.0340(9) Uani 1 1 d . . .
C11 C 0.3992(4) -0.2192(4) 0.2027(3) 0.0305(8) Uani 1 1 d . . .
H11A H 0.4841 -0.1663 0.2226 0.037 Uiso 1 1 calc R . .
C12 C 0.2890(4) -0.2203(3) 0.2687(3) 0.0257(7) Uani 1 1 d . . .
C13 C 0.1615(4) -0.3002(4) 0.2370(3) 0.0258(7) Uani 1 1 d . . .
C14 C 0.1443(4) -0.3787(4) 0.1416(3) 0.0318(8) Uani 1 1 d . . .
H14A H 0.0597 -0.4319 0.1213 0.038 Uiso 1 1 calc R . .
C15 C 0.3031(4) -0.1389(4) 0.3697(3) 0.0270(7) Uani 1 1 d . . .
C16 C 0.0437(4) -0.2983(4) 0.3047(3) 0.0299(8) Uani 1 1 d . . .
C17 C 0.6137(5) 0.1928(4) 0.3438(4) 0.0407(10) Uani 1 1 d . . .
H17A H 0.5664 0.1171 0.3097 0.049 Uiso 1 1 calc R . .
C18 C 0.7336(6) 0.2504(5) 0.3009(4) 0.0485(12) Uani 1 1 d . . .
H18A H 0.7638 0.2143 0.2386 0.058 Uiso 1 1 calc R . .
C19 C 0.8049(5) 0.3596(5) 0.3517(4) 0.0449(11) Uani 1 1 d . . .
H19A H 0.8849 0.3986 0.3245 0.054 Uiso 1 1 calc R . .
C20 C 0.7579(4) 0.4139(4) 0.4453(4) 0.0340(9) Uani 1 1 d . . .
C21 C 0.8303(5) 0.5281(4) 0.5046(4) 0.0411(10) Uani 1 1 d . . .
H21A H 0.9118 0.5688 0.4808 0.049 Uiso 1 1 calc R . .
C22 C 0.7818(5) 0.5763(4) 0.5936(4) 0.0407(10) Uani 1 1 d . . .
H22A H 0.8311 0.6492 0.6315 0.049 Uiso 1 1 calc R . .
C23 C 0.6551(4) 0.5169(4) 0.6312(4) 0.0320(8) Uani 1 1 d . . .
C24 C 0.5968(5) 0.5672(4) 0.7220(4) 0.0404(10) Uani 1 1 d . . .
H24A H 0.6422 0.6408 0.7610 0.048 Uiso 1 1 calc R . .
C25 C 0.4749(5) 0.5080(5) 0.7520(4) 0.0437(11) Uani 1 1 d . . .
H25A H 0.4357 0.5409 0.8113 0.052 Uiso 1 1 calc R . .
C26 C 0.4083(5) 0.3964(4) 0.6926(4) 0.0395(10) Uani 1 1 d . . .
H26A H 0.3250 0.3562 0.7143 0.047 Uiso 1 1 calc R . .
C27 C 0.6351(4) 0.3511(4) 0.4818(3) 0.0273(8) Uani 1 1 d . . .
C28 C 0.5814(4) 0.4057(3) 0.5757(3) 0.0265(7) Uani 1 1 d . . .
N1 N 0.0520(4) 0.1131(3) 0.3946(3) 0.0353(8) Uani 1 1 d . . .
N2 N -0.0831(4) 0.0452(3) 0.3709(3) 0.0371(8) Uani 1 1 d . . .
H2A H -0.1413 0.0581 0.4175 0.045 Uiso 1 1 calc R . .
N3 N 0.1991(3) -0.1382(3) 0.4306(3) 0.0303(7) Uani 1 1 d . . .
N4 N 0.0731(4) -0.2168(3) 0.3944(3) 0.0323(7) Uani 1 1 d . . .
H4A H 0.0055 -0.2128 0.4344 0.039 Uiso 1 1 calc R . .
N5 N 0.5654(4) 0.2422(3) 0.4309(3) 0.0306(7) Uani 1 1 d . . .
N6 N 0.4590(4) 0.3461(3) 0.6072(3) 0.0297(7) Uani 1 1 d . . .
O1 O 0.2697(3) 0.1549(3) 0.3402(3) 0.0378(7) Uani 1 1 d . . .
O2 O -0.2583(3) -0.0924(4) 0.2774(3) 0.0515(9) Uani 1 1 d . . .
O3 O 0.4219(3) -0.0641(3) 0.4007(2) 0.0323(6) Uani 1 1 d . . .
O4 O -0.0728(3) -0.3642(3) 0.2822(3) 0.0439(8) Uani 1 1 d . . .
Cl1 Cl 0.27812(17) -0.08317(16) -0.03946(11) 0.0625(4) Uani 1 1 d . . .
Cl2 Cl -0.02511(19) -0.25028(13) -0.07880(10) 0.0610(4) Uani 1 1 d . . .
Cl3 Cl 0.51830(13) -0.29668(15) 0.02755(11) 0.0580(4) Uani 1 1 d . . .
Cl4 Cl 0.22814(14) -0.47464(14) -0.04208(11) 0.0580(4) Uani 1 1 d . . .
Pb1 Pb 0.365460(14) 0.124452(13) 0.510808(12) 0.02947(6) Uani 1 1 d . . .

loop_
_atom_site_aniso_label
_atom_site_aniso_U_11
_atom_site_aniso_U_22
_atom_site_aniso_U_33
_atom_site_aniso_U_23
_atom_site_aniso_U_13
_atom_site_aniso_U_12
C1 0.063(3) 0.033(2) 0.024(2) -0.0016(17) -0.0018(19) 0.016(2)
C2 0.048(3) 0.047(3) 0.029(2) 0.0072(19) 0.0084(19) 0.020(2)
C3 0.034(2) 0.039(2) 0.033(2) 0.0060(18) 0.0054(17) 0.0092(17)
C4 0.0317(19) 0.0290(19) 0.0266(19) 0.0037(15) 0.0023(15) 0.0099(15)
C5 0.033(2) 0.0295(19) 0.0283(19) 0.0024(16) -0.0018(16) 0.0049(16)
C6 0.043(2) 0.036(2) 0.035(2) 0.0021(18) -0.0037(19) 0.0064(18)
C7 0.0297(19) 0.0282(19) 0.033(2) 0.0037(16) 0.0023(16) 0.0035(15)
C8 0.029(2) 0.036(2) 0.035(2) 0.0025(17) 0.0026(17) 0.0021(16)
C9 0.033(2) 0.041(2) 0.030(2) -0.0100(18) 0.0004(17) 0.0074(17)
C10 0.0269(19) 0.043(2) 0.031(2) -0.0048(17) 0.0048(16) 0.0087(17)
C11 0.0222(17) 0.037(2) 0.029(2) -0.0047(16) -0.0011(15) 0.0042(15)
C12 0.0233(17) 0.0270(18) 0.0254(18) -0.0002(14) -0.0007(14) 0.0043(14)
C13 0.0229(17) 0.0278(18) 0.0257(18) 0.0015(14) -0.0002(14) 0.0043(14)
C14 0.0274(19) 0.033(2) 0.030(2) -0.0040(16) -0.0006(15) -0.0005(15)
C15 0.0251(18) 0.0258(18) 0.0279(19) -0.0023(15) 0.0014(14) 0.0040(14)
C16 0.0273(18) 0.031(2) 0.029(2) 0.0042(16) 0.0033(15) 0.0019(15)
C17 0.045(3) 0.040(2) 0.032(2) -0.0073(18) 0.0089(19) 0.0008(19)
C18 0.051(3) 0.057(3) 0.035(2) -0.003(2) 0.019(2) 0.006(2)
C19 0.042(3) 0.049(3) 0.044(3) 0.007(2) 0.019(2) 0.004(2)
C20 0.030(2) 0.034(2) 0.039(2) 0.0073(18) 0.0074(17) 0.0032(16)
C21 0.034(2) 0.037(2) 0.051(3) 0.008(2) 0.009(2) -0.0010(17)
C22 0.039(2) 0.028(2) 0.051(3) 0.0026(19) 0.001(2) -0.0037(17)
C23 0.031(2) 0.030(2) 0.034(2) 0.0016(16) 0.0005(16) 0.0063(16)
C24 0.047(3) 0.032(2) 0.038(2) -0.0075(18) 0.000(2) 0.0042(18)
C25 0.050(3) 0.043(3) 0.038(2) -0.006(2) 0.011(2) 0.014(2)
C26 0.035(2) 0.045(2) 0.037(2) -0.0002(19) 0.0093(18) 0.0052(19)
C27 0.0251(18) 0.0288(19) 0.0273(19) 0.0042(15) 0.0007(15) 0.0037(14)
C28 0.0251(17) 0.0264(18) 0.0267(18) 0.0028(15) -0.0010(14) 0.0032(14)
N1 0.0337(18) 0.0318(18) 0.0346(19) -0.0064(15) 0.0027(15) -0.0015(14)
N2 0.0300(18) 0.040(2) 0.038(2) -0.0034(16) 0.0105(15) 0.0017(15)
N3 0.0274(16) 0.0309(17) 0.0282(17) -0.0045(13) 0.0016(13) -0.0001(13)
N4 0.0258(16) 0.0371(18) 0.0317(18) -0.0012(15) 0.0074(13) 0.0025(14)
N5 0.0300(16) 0.0331(17) 0.0257(16) 0.0004(13) 0.0027(13) 0.0007(13)
N6 0.0268(16) 0.0299(17) 0.0301(17) -0.0010(14) 0.0053(13) 0.0024(13)
O1 0.0285(14) 0.0407(17) 0.0397(17) 0.0013(13) 0.0007(12) -0.0015(12)
O2 0.0308(17) 0.063(2) 0.051(2) -0.0039(18) 0.0058(15) -0.0085(15)
O3 0.0267(13) 0.0321(14) 0.0313(15) -0.0079(12) -0.0011(11) -0.0026(11)
O4 0.0299(15) 0.0517(19) 0.0411(18) -0.0036(15) 0.0065(13) -0.0096(13)
Cl1 0.0727(9) 0.0816(10) 0.0399(7) 0.0041(7) 0.0236(6) 0.0294(8)
Cl2 0.0936(11) 0.0515(7) 0.0338(6) -0.0101(5) -0.0040(7) 0.0172(7)
Cl3 0.0340(6) 0.0817(10) 0.0488(7) -0.0204(7) 0.0152(5) 0.0029(6)
Cl4 0.0448(7) 0.0706(9) 0.0443(7) -0.0302(6) 0.0068(5) -0.0008(6)
Pb1 0.02401(8) 0.02983(9) 0.02981(9) -0.00441(6) 0.00367(5) -0.00167(5)

loop_
_atom_type_symbol
_atom_type_description
_atom_type_scat_dispersion_real
_atom_type_scat_dispersion_imag
_atom_type_scat_source
C C 0.0033 0.0016 'International Tables Vol C Tables 4.2.6.8 and 6.1.1.4'
H H 0.0000 0.0000 'International Tables Vol C Tables 4.2.6.8 and 6.1.1.4'
Cl Cl 0.1484 0.1585 'International Tables Vol C Tables 4.2.6.8 and 6.1.1.4'
N N 0.0061 0.0033 'International Tables Vol C Tables 4.2.6.8 and 6.1.1.4'
O O 0.0106 0.0060 'International Tables Vol C Tables 4.2.6.8 and 6.1.1.4'
Pb Pb -3.3944 10.1111 'International Tables Vol C Tables 4.2.6.8 and 6.1.1.4'

loop_
_geom_angle_atom_site_label_1
_geom_angle_atom_site_label_2
_geom_angle_atom_site_label_3
_geom_angle
_geom_angle_site_symmetry_1
_geom_angle_site_symmetry_3
C6 C1 C2 120.2(4) . .
C6 C1 Cl2 119.4(4) . .
C2 C1 Cl2 120.4(4) . .
C3 C2 C1 120.6(4) . .
C3 C2 Cl1 117.8(4) . .
C1 C2 Cl1 121.6(4) . .
C2 C3 C4 119.5(4) . .
C2 C3 H3A 120.3 . .
C4 C3 H3A 120.3 . .
C5 C4 C3 119.8(4) . .
C5 C4 C7 120.5(4) . .
C3 C4 C7 119.8(4) . .
C6 C5 C4 120.4(4) . .
C6 C5 C8 121.4(4) . .
C4 C5 C8 118.2(4) . .
C1 C6 C5 119.5(4) . .
C1 C6 H6A 120.2 . .
C5 C6 H6A 120.2 . .
O1 C7 N1 120.5(4) . .
O1 C7 C4 118.4(4) . .
N1 C7 C4 121.1(4) . .
O1 C7 Pb1 46.5(2) . .
N1 C7 Pb1 87.4(3) . .
C4 C7 Pb1 135.9(3) . .
O2 C8 N2 121.0(4) . .
O2 C8 C5 124.4(4) . .
N2 C8 C5 114.6(4) . .
C14 C9 C10 120.5(4) . .
C14 C9 Cl4 118.6(3) . .
C10 C9 Cl4 120.8(3) . .
C11 C10 C9 120.4(4) . .
C11 C10 Cl3 118.8(3) . .
C9 C10 Cl3 120.8(3) . .
C10 C11 C12 119.4(4) . .
C10 C11 H11A 120.3 . .
C12 C11 H11A 120.3 . .
C11 C12 C13 119.5(4) . .
C11 C12 C15 121.5(3) . .
C13 C12 C15 119.0(4) . .
C14 C13 C12 120.7(4) . .
C14 C13 C16 119.8(4) . .
C12 C13 C16 119.5(4) . .
C9 C14 C13 119.5(4) . .
C9 C14 H14A 120.2 . .
C13 C14 H14A 120.2 . .
N3 C15 O3 118.8(4) . .
N3 C15 C12 121.5(3) . .
O3 C15 C12 119.7(3) . .
O4 C16 N4 122.1(4) . .
O4 C16 C13 123.8(4) . .
N4 C16 C13 114.1(3) . .
N5 C17 C18 122.5(4) . .
N5 C17 H17A 118.8 . .
C18 C17 H17A 118.8 . .
C19 C18 C17 119.0(4) . .
C19 C18 H18A 120.5 . .
C17 C18 H18A 120.5 . .
C18 C19 C20 120.1(4) . .
C18 C19 H19A 119.9 . .
C20 C19 H19A 119.9 . .
C19 C20 C27 117.2(4) . .
C19 C20 C21 123.1(4) . .
C27 C20 C21 119.7(4) . .
C22 C21 C20 121.0(4) . .
C22 C21 H21A 119.5 . .
C20 C21 H21A 119.5 . .
C21 C22 C23 120.8(4) . .
C21 C22 H22A 119.6 . .
C23 C22 H22A 119.6 . .
C28 C23 C24 117.2(4) . .
C28 C23 C22 120.0(4) . .
C24 C23 C22 122.7(4) . .
C25 C24 C23 119.9(4) . .
C25 C24 H24A 120.1 . .
C23 C24 H24A 120.1 . .
C24 C25 C26 119.3(4) . .
C24 C25 H25A 120.3 . .
C26 C25 H25A 120.3 . .
N6 C26 C25 122.8(4) . .
N6 C26 H26A 118.6 . .
C25 C26 H26A 118.6 . .
N5 C27 C20 122.1(4) . .
N5 C27 C28 119.0(3) . .
C20 C27 C28 118.9(4) . .
N6 C28 C23 122.4(4) . .
N6 C28 C27 118.0(3) . .
C23 C28 C27 119.6(4) . .
C7 N1 N2 116.5(4) . .
C8 N2 N1 129.0(4) . .
C8 N2 H2A 115.5 . .
N1 N2 H2A 115.5 . .
C15 N3 N4 117.5(3) . .
C15 N3 Pb1 81.6(2) . .
N4 N3 Pb1 149.7(2) . .
C16 N4 N3 128.3(3) . .
C16 N4 H4A 115.8 . .
N3 N4 H4A 115.8 . .
C17 N5 C27 119.1(4) . .
C17 N5 Pb1 120.1(3) . .
C27 N5 Pb1 120.4(3) . .
C26 N6 C28 118.3(4) . .
C26 N6 Pb1 124.8(3) . .
C28 N6 Pb1 116.1(3) . .
C7 O1 Pb1 110.5(3) . .
C8 O2 Pb1 112.0(3) . 2_556
C15 O3 Pb1 107.1(2) . .
C15 O3 Pb1 125.0(2) . 2_656
Pb1 O3 Pb1 109.84(10) . 2_656
O1 Pb1 N5 75.66(11) . .
O1 Pb1 O3 82.03(10) . .
N5 Pb1 O3 85.70(10) . .
O1 Pb1 O3 141.55(10) . 2_656
N5 Pb1 O3 76.26(10) . 2_656
O3 Pb1 O3 70.16(10) . 2_656
O1 Pb1 N6 103.77(11) . .
N5 Pb1 N6 64.95(11) . .
O3 Pb1 N6 146.86(10) . .
O3 Pb1 N6 87.35(10) 2_656 .
O1 Pb1 O2 136.01(10) . 2_556
N5 Pb1 O2 140.23(10) . 2_556
O3 Pb1 O2 117.07(10) . 2_556
O3 Pb1 O2 81.53(10) 2_656 2_556
N6 Pb1 O2 81.61(11) . 2_556
O1 Pb1 C7 23.03(10) . .
N5 Pb1 C7 98.62(11) . .
O3 Pb1 C7 81.89(10) . .
O3 Pb1 C7 151.81(10) 2_656 .
N6 Pb1 C7 116.00(11) . .
O2 Pb1 C7 115.75(10) 2_556 .
O1 Pb1 N3 79.80(10) . .
N5 Pb1 N3 128.05(10) . .
O3 Pb1 N3 45.68(9) . .
O3 Pb1 N3 97.70(9) 2_656 .
N6 Pb1 N3 166.81(10) . .
O2 Pb1 N3 87.07(10) 2_556 .
C7 Pb1 N3 63.25(10) . .
O1 Pb1 Pb1 113.22(8) . 2_656
N5 Pb1 Pb1 78.99(8) . 2_656
O3 Pb1 Pb1 35.12(6) . 2_656
O3 Pb1 Pb1 35.04(6) 2_656 2_656
N6 Pb1 Pb1 118.87(8) . 2_656
O2 Pb1 Pb1 100.82(8) 2_556 2_656
C7 Pb1 Pb1 116.93(8) . 2_656
N3 Pb1 Pb1 69.85(6) . 2_656

loop_
_geom_bond_atom_site_label_1
_geom_bond_atom_site_label_2
_geom_bond_distance
_geom_bond_site_symmetry_2
C1 C6 1.382(7) .
C1 C2 1.402(7) .
C1 Cl2 1.733(5) .
C2 C3 1.377(7) .
C2 Cl1 1.729(5) .
C3 C4 1.404(6) .
C3 H3A 0.9300 .
C4 C5 1.396(6) .
C4 C7 1.463(6) .
C5 C6 1.394(6) .
C5 C8 1.470(6) .
C6 H6A 0.9300 .
C7 O1 1.296(5) .
C7 N1 1.309(6) .
C7 Pb1 3.104(4) .
C8 O2 1.244(5) .
C8 N2 1.346(6) .
C9 C14 1.377(6) .
C9 C10 1.399(6) .
C9 Cl4 1.730(4) .
C10 C11 1.387(6) .
C10 Cl3 1.728(4) .
C11 C12 1.401(5) .
C11 H11A 0.9300 .
C12 C13 1.404(5) .
C12 C15 1.462(5) .
C13 C14 1.388(6) .
C13 C16 1.477(5) .
C14 H14A 0.9300 .
C15 N3 1.312(5) .
C15 O3 1.312(5) .
C16 O4 1.238(5) .
C16 N4 1.349(6) .
C17 N5 1.324(6) .
C17 C18 1.403(7) .
C17 H17A 0.9300 .
C18 C19 1.359(8) .
C18 H18A 0.9300 .
C19 C20 1.405(7) .
C19 H19A 0.9300 .
C20 C27 1.410(5) .
C20 C21 1.441(6) .
C21 C22 1.339(7) .
C21 H21A 0.9300 .
C22 C23 1.431(6) .
C22 H22A 0.9300 .
C23 C28 1.403(6) .
C23 C24 1.414(6) .
C24 C25 1.353(7) .
C24 H24A 0.9300 .
C25 C26 1.404(7) .
C25 H25A 0.9300 .
C26 N6 1.322(6) .
C26 H26A 0.9300 .
C27 N5 1.352(5) .
C27 C28 1.441(5) .
C28 N6 1.366(5) .
N1 N2 1.397(5) .
N2 H2A 0.8600 .
N3 N4 1.397(5) .
N3 Pb1 3.111(3) .
N4 H4A 0.8600 .
N5 Pb1 2.490(3) .
N6 Pb1 2.609(3) .
O1 Pb1 2.403(3) .
O2 Pb1 2.974(4) 2_556
O3 Pb1 2.554(3) .
O3 Pb1 2.559(3) 2_656
Pb1 O3 2.559(3) 2_656
Pb1 O2 2.974(4) 2_556
Pb1 Pb1 4.1846(3) 2_656
